data_4087278
loop_
_publ_author_name
'Sung, Simon'
'Boon, Jie Kang'
'Lee, Johnathan J. C.'
'Rajabi, Nasir A.'
'Macgregor, Stuart A.'
'Kr\"amer, Tobias'
'Young, Rowan D.'

_publ_section_title
;
 Convergent (De)Hydrogenative Pathways via a Rhodium \a-Hydroxylalkyl
 Complex
;
_journal_issue 8
_journal_name_full Organometallics
_journal_page_first 1609
_journal_paper_doi 10.1021/acs.organomet.7b00158
_journal_volume 36
_journal_year 2017
_chemical_formula_moiety 'C55 H44 O1 P3 Rh1'
_chemical_formula_sum 'C55 H44 O P3 Rh'
_chemical_formula_weight 916.78
_space_group_IT_number 14
_symmetry_cell_setting monoclinic
_symmetry_space_group_name_Hall '-P 2ybc'
_symmetry_space_group_name_H-M 'P 1 21/c 1'
_atom_sites_solution_hydrogens difmap
_atom_sites_solution_primary direct
_cell_angle_alpha 90
_cell_angle_beta 109.692(2)
_cell_angle_gamma 90
_cell_formula_units_Z 4
_cell_length_a 12.8773(11)
_cell_length_b 19.4837(15)
_cell_length_c 18.3485(13)
_cell_measurement_reflns_used 73511
_cell_measurement_temperature 150
_cell_measurement_theta_max 50
_cell_measurement_theta_min 0.001
_cell_volume 4334.4(6)
_computing_cell_refinement 'USER DEFINED CELL REFINEMENT'
_computing_data_collection 'USER DEFINED DATA COLLECTION'
_computing_data_reduction 'USER DEFINED DATA REDUCTION'
_computing_molecular_graphics 'CAMERON (Watkin et al., 1996)'
_computing_publication_material 'CRYSTALS (Betteridge et al., 2003)'
_computing_structure_refinement 'CRYSTALS (Betteridge et al., 2003)'
_computing_structure_solution 'SIR92 (Altomare et al., 1994)'
_diffrn_ambient_temperature 150
_diffrn_measured_fraction_theta_full 0.997
_diffrn_measured_fraction_theta_max 0.997
_diffrn_measurement_device Serial
_diffrn_measurement_device_type Unknown
_diffrn_measurement_method \w/2\q
_diffrn_radiation_monochromator graphite
_diffrn_radiation_type 'Mo K\a'
_diffrn_radiation_wavelength 0.71073
_diffrn_reflns_av_R_equivalents 0.092
_diffrn_reflns_limit_h_max 15
_diffrn_reflns_limit_h_min -15
_diffrn_reflns_limit_k_max 22
_diffrn_reflns_limit_k_min -22
_diffrn_reflns_limit_l_max 21
_diffrn_reflns_limit_l_min -21
_diffrn_reflns_number 74023
_diffrn_reflns_theta_full 24.760
_diffrn_reflns_theta_max 24.760
_diffrn_reflns_theta_min 2.358
_diffrn_standards_number 0
_exptl_absorpt_coefficient_mu 0.546
_exptl_absorpt_correction_type none
_exptl_crystal_colour red
_exptl_crystal_density_diffrn 1.405
_exptl_crystal_density_method 'not measured'
_exptl_crystal_description cube
_exptl_crystal_F_000 1888
_exptl_crystal_size_max 0.01
_exptl_crystal_size_mid 0.01
_exptl_crystal_size_min 0.01
_refine_diff_density_max 1.34
_refine_diff_density_min -2.55
_refine_ls_extinction_method None
_refine_ls_goodness_of_fit_ref 0.9679
_refine_ls_hydrogen_treatment noref
_refine_ls_matrix_type full
_refine_ls_number_parameters 541
_refine_ls_number_reflns 7372
_refine_ls_number_restraints 494
_refine_ls_R_factor_all 0.1332
_refine_ls_R_factor_gt 0.0868
_refine_ls_shift/su_max 0.0004713
_refine_ls_shift/su_mean 0.0000138
_refine_ls_structure_factor_coef Fsqd
_refine_ls_weighting_details
;
 Method= Modified Sheldrick 
 w=1/[\s^2^(F^2^) + ( 0.06P)^2^ +67.15P] 
 ,where P=(max(Fo^2^,0) + 2Fc^2^)/3 
;
_refine_ls_weighting_scheme calc
_refine_ls_wR_factor_all 0.2104
_refine_ls_wR_factor_gt 0.1802
_refine_ls_wR_factor_ref 0.2096
_reflns_limit_h_max 14
_reflns_limit_h_min -15
_reflns_limit_k_max 22
_reflns_limit_k_min 0
_reflns_limit_l_max 21
_reflns_limit_l_min 0
_reflns_number_gt 4999
_reflns_number_total 7412
_reflns_threshold_expression I>2.0\s(I)
_oxford_diffrn_Wilson_B_factor 1.76
_oxford_diffrn_Wilson_scale 29.50
_oxford_refine_ls_r_factor_ref 0.1327
_oxford_refine_ls_scale 0.2068(2)
_oxford_reflns_number_all 7378
_oxford_reflns_threshold_expression_ref I>-3.0\s(I)
_cod_data_source_file om7b00158_si_002.cif
_cod_data_source_block 2
_cod_original_cell_volume 4334.4(3)
_cod_original_sg_symbol_H-M 'P 21/c'
_cod_original_formula_sum 'C55 H44 O1 P3 Rh1'
_cod_database_code 4087278

loop_
_symmetry_equiv_pos_as_xyz
x,y,z
-x,-y,-z
-x,y+1/2,-z+1/2
x,-y+1/2,z+1/2

loop_
_atom_site_label
_atom_site_type_symbol
_atom_site_fract_x
_atom_site_fract_y
_atom_site_fract_z
_atom_site_U_iso_or_equiv
_atom_site_occupancy
_atom_site_adp_type
_atom_site_refinement_flags_adp
Rh1 Rh 0.18604(6) 0.27372(3) 0.39936(4) 0.0265 1.0000 Uani U
P1 P 0.27750(19) 0.17220(12) 0.38140(13) 0.0304 1.0000 Uani .
P2 P 0.32699(19) 0.35419(11) 0.43494(15) 0.0310 1.0000 Uani U
P3 P 0.0185(2) 0.23318(12) 0.39305(13) 0.0313 1.0000 Uani .
O1 O 0.1417(5) 0.3489(3) 0.3058(3) 0.0354 1.0000 Uani .
C1 C 0.0947(7) 0.3645(5) 0.3581(5) 0.0309 1.0000 Uani .
C3 C 0.2509(7) 0.4299(4) 0.4476(5) 0.0255 1.0000 Uani U
C4 C 0.1371(7) 0.4254(4) 0.4098(5) 0.0233 1.0000 Uani U
C7 C -0.0309(7) 0.3563(5) 0.3236(5) 0.0329 1.0000 Uani U
C8 C -0.0772(7) 0.2957(5) 0.3376(6) 0.0371 1.0000 Uani U
C10 C -0.0423(8) 0.1553(5) 0.3401(5) 0.0363 1.0000 Uani U
C11 C -0.0372(7) 0.1476(5) 0.2669(5) 0.0335 1.0000 Uani U
C12 C -0.0813(8) 0.0903(6) 0.2231(6) 0.0432 1.0000 Uani U
C13 C -0.1299(10) 0.0407(6) 0.2513(7) 0.0597 1.0000 Uani U
C14 C -0.1386(12) 0.0474(7) 0.3224(8) 0.0786 1.0000 Uani U
C15 C -0.0953(11) 0.1056(6) 0.3674(7) 0.0712 1.0000 Uani U
C16 C -0.0091(9) 0.2233(6) 0.4848(5) 0.0488 1.0000 Uani U
C17 C 0.0511(12) 0.1762(6) 0.5385(6) 0.0680 1.0000 Uani U
C18 C 0.0326(14) 0.1679(7) 0.6082(7) 0.0850 1.0000 Uani U
C19 C -0.0391(15) 0.2064(9) 0.6259(8) 0.0904 1.0000 Uani U
C20 C -0.1000(12) 0.2546(9) 0.5752(8) 0.0873 1.0000 Uani U
C21 C -0.0843(10) 0.2645(7) 0.5009(7) 0.0693 1.0000 Uani U
C22 C -0.1911(8) 0.2840(6) 0.2987(7) 0.0517 1.0000 Uani U
C23 C -0.2533(9) 0.3325(6) 0.2486(8) 0.0669 1.0000 Uani U
C24 C -0.2056(9) 0.3916(6) 0.2351(7) 0.0593 1.0000 Uani U
C25 C -0.0938(8) 0.4044(5) 0.2726(6) 0.0445 1.0000 Uani U
C26 C 0.0712(7) 0.4771(4) 0.4239(5) 0.0276 1.0000 Uani U
C27 C 0.1170(7) 0.5316(4) 0.4733(5) 0.0291 1.0000 Uani U
C28 C 0.2291(8) 0.5354(4) 0.5097(5) 0.0324 1.0000 Uani U
C29 C 0.2976(7) 0.4844(4) 0.4965(5) 0.0299 1.0000 Uani U
C30 C 0.4424(7) 0.3499(4) 0.5254(6) 0.0383 1.0000 Uani U
C31 C 0.5491(8) 0.3713(5) 0.5320(7) 0.0527 1.0000 Uani U
C32 C 0.6312(9) 0.3681(6) 0.6027(9) 0.0702 1.0000 Uani U
C33 C 0.6131(10) 0.3458(6) 0.6645(8) 0.0673 1.0000 Uani U
C34 C 0.5074(10) 0.3242(6) 0.6615(7) 0.0619 1.0000 Uani U
C35 C 0.4222(8) 0.3265(5) 0.5896(6) 0.0450 1.0000 Uani U
C36 C 0.3885(6) 0.3832(5) 0.3630(5) 0.0501 1.0000 Uani U
C37 C 0.4179(6) 0.4487(5) 0.3562(5) 0.0429 1.0000 Uani U
C38 C 0.4639(7) 0.4697(6) 0.3018(6) 0.0623 1.0000 Uani U
C39 C 0.4799(8) 0.4245(8) 0.2530(7) 0.1084 1.0000 Uani U
C40 C 0.4511(8) 0.3578(8) 0.2533(7) 0.1314 1.0000 Uani U
C41 C 0.4038(8) 0.3375(7) 0.3115(7) 0.1092 1.0000 Uani U
C43 C 0.2440(7) 0.1444(4) 0.2818(5) 0.0283 1.0000 Uani U
C44 C 0.1963(7) 0.1898(5) 0.2228(5) 0.0329 1.0000 Uani U
C45 C 0.1692(8) 0.1713(5) 0.1470(6) 0.0434 1.0000 Uani U
C46 C 0.1879(8) 0.1061(5) 0.1274(6) 0.0398 1.0000 Uani U
C47 C 0.2369(10) 0.0602(5) 0.1839(6) 0.0495 1.0000 Uani U
C48 C 0.2650(9) 0.0788(5) 0.2604(6) 0.0466 1.0000 Uani U
C49 C 0.2501(12) 0.0954(5) 0.4300(6) 0.0619 1.0000 Uani U
C50 C 0.1712(11) 0.0492(6) 0.3943(8) 0.0644 1.0000 Uani U
C51 C 0.1464(15) -0.0057(8) 0.4323(10) 0.0966 1.0000 Uani U
C52 C 0.206(2) -0.0166(11) 0.5042(12) 0.1501 1.0000 Uani U
C53 C 0.289(2) 0.0293(12) 0.5464(11) 0.1724 1.0000 Uani U
C54 C 0.3065(19) 0.0868(10) 0.5069(9) 0.1439 1.0000 Uani U
C55 C 0.4300(9) 0.1698(7) 0.4136(9) 0.0765 1.0000 Uani U
C56 C 0.4933(11) 0.1933(8) 0.4801(10) 0.1045 1.0000 Uani U
C57 C 0.6077(12) 0.1936(10) 0.5048(12) 0.1297 1.0000 Uani U
C58 C 0.6572(14) 0.1737(12) 0.4589(15) 0.1506 1.0000 Uani U
C59 C 0.6023(13) 0.1514(12) 0.3864(13) 0.1357 1.0000 Uani U
C60 C 0.4874(12) 0.1491(10) 0.3595(11) 0.1070 1.0000 Uani U
H1 H 0.2166 0.2480 0.4736 0.0369 1.0000 Uiso .
H111 H -0.0023 0.1826 0.2465 0.0423 1.0000 Uiso .
H121 H -0.0771 0.0856 0.1726 0.0521 1.0000 Uiso .
H131 H -0.1584 0.0012 0.2211 0.0720 1.0000 Uiso .
H141 H -0.1734 0.0123 0.3428 0.0921 1.0000 Uiso .
H151 H -0.1032 0.1114 0.4172 0.0841 1.0000 Uiso .
H171 H 0.1074 0.1489 0.5279 0.0823 1.0000 Uiso .
H181 H 0.0743 0.1336 0.6447 0.1012 1.0000 Uiso .
H191 H -0.0492 0.1998 0.6741 0.1101 1.0000 Uiso .
H201 H -0.1528 0.2821 0.5886 0.1041 1.0000 Uiso .
H211 H -0.1260 0.2996 0.4645 0.0850 1.0000 Uiso .
H221 H -0.2236 0.2427 0.3086 0.0620 1.0000 Uiso .
H231 H -0.3292 0.3248 0.2230 0.0791 1.0000 Uiso .
H241 H -0.2491 0.4244 0.2002 0.0711 1.0000 Uiso .
H251 H -0.0614 0.4458 0.2630 0.0531 1.0000 Uiso .
H261 H -0.0060 0.4749 0.3982 0.0342 1.0000 Uiso .
H271 H 0.0704 0.5663 0.4817 0.0361 1.0000 Uiso .
H281 H 0.2599 0.5725 0.5435 0.0391 1.0000 Uiso .
H291 H 0.3752 0.4865 0.5218 0.0371 1.0000 Uiso .
H311 H 0.5638 0.3877 0.4866 0.0642 1.0000 Uiso .
H321 H 0.7034 0.3825 0.6073 0.0831 1.0000 Uiso .
H331 H 0.6718 0.3442 0.7123 0.0822 1.0000 Uiso .
H341 H 0.4925 0.3088 0.7074 0.0739 1.0000 Uiso .
H351 H 0.3498 0.3116 0.5858 0.0551 1.0000 Uiso .
H371 H 0.4064 0.4826 0.3908 0.0531 1.0000 Uiso .
H381 H 0.4850 0.5162 0.2995 0.0732 1.0000 Uiso .
H391 H 0.5119 0.4398 0.2156 0.1242 1.0000 Uiso .
H401 H 0.4597 0.3255 0.2158 0.1491 1.0000 Uiso .
H411 H 0.3812 0.2902 0.3128 0.1263 1.0000 Uiso .
H441 H 0.1819 0.2353 0.2357 0.0410 1.0000 Uiso .
H451 H 0.1374 0.2041 0.1070 0.0512 1.0000 Uiso .
H461 H 0.1659 0.0932 0.0743 0.0482 1.0000 Uiso .
H471 H 0.2503 0.0148 0.1705 0.0590 1.0000 Uiso .
H481 H 0.2999 0.0462 0.3000 0.0562 1.0000 Uiso .
H501 H 0.1278 0.0565 0.3407 0.0771 1.0000 Uiso .
H511 H 0.0908 -0.0380 0.4054 0.1111 1.0000 Uiso .
H521 H 0.1943 -0.0565 0.5302 0.1730 1.0000 Uiso .
H531 H 0.3334 0.0199 0.5994 0.1931 1.0000 Uiso .
H541 H 0.3666 0.1187 0.5327 0.1642 1.0000 Uiso .
H561 H 0.4574 0.2086 0.5164 0.1231 1.0000 Uiso .
H571 H 0.6489 0.2087 0.5559 0.1510 1.0000 Uiso .
H581 H 0.7362 0.1743 0.4769 0.1751 1.0000 Uiso .
H591 H 0.6424 0.1370 0.3527 0.1541 1.0000 Uiso .
H601 H 0.4458 0.1342 0.3072 0.1202 1.0000 Uiso .

loop_
_atom_site_aniso_label
_atom_site_aniso_U_11
_atom_site_aniso_U_22
_atom_site_aniso_U_33
_atom_site_aniso_U_23
_atom_site_aniso_U_13
_atom_site_aniso_U_12
Rh1 0.0288(4) 0.0246(3) 0.0255(4) -0.0029(3) 0.0086(3) -0.0103(3)
P1 0.0281(13) 0.0268(12) 0.0294(13) 0.0010(10) 0.0006(10) -0.0040(10)
P2 0.0297(12) 0.0231(11) 0.0447(14) -0.0057(10) 0.0185(10) -0.0083(9)
P3 0.0376(13) 0.0327(13) 0.0267(12) -0.0122(11) 0.0148(10) -0.0200(11)
O1 0.038(4) 0.037(4) 0.033(4) -0.003(3) 0.015(3) -0.007(3)
C1 0.033(5) 0.033(5) 0.029(5) 0.003(4) 0.014(4) 0.000(4)
C3 0.030(3) 0.022(3) 0.028(4) 0.002(3) 0.014(3) -0.005(2)
C4 0.030(3) 0.023(3) 0.020(4) 0.002(3) 0.014(3) -0.009(2)
C7 0.025(4) 0.039(4) 0.034(5) -0.010(3) 0.010(3) -0.006(2)
C8 0.028(3) 0.046(4) 0.045(4) -0.013(3) 0.023(3) -0.010(3)
C10 0.038(5) 0.042(4) 0.034(4) -0.019(3) 0.018(4) -0.020(3)
C11 0.025(4) 0.048(4) 0.025(4) -0.009(3) 0.004(3) 0.000(4)
C12 0.030(5) 0.059(5) 0.034(5) -0.024(4) 0.001(4) 0.006(4)
C13 0.056(7) 0.061(6) 0.057(5) -0.042(5) 0.013(5) -0.023(5)
C14 0.102(8) 0.071(7) 0.079(6) -0.047(5) 0.050(7) -0.059(6)
C15 0.103(8) 0.069(7) 0.065(6) -0.043(5) 0.059(6) -0.063(6)
C16 0.065(6) 0.059(6) 0.032(4) -0.026(3) 0.029(4) -0.049(4)
C17 0.115(8) 0.058(6) 0.038(5) -0.014(4) 0.035(5) -0.048(5)
C18 0.146(10) 0.077(7) 0.043(5) -0.015(5) 0.046(6) -0.067(6)
C19 0.129(10) 0.110(9) 0.052(6) -0.042(5) 0.056(6) -0.092(6)
C20 0.093(8) 0.130(10) 0.058(6) -0.058(6) 0.051(6) -0.061(6)
C21 0.063(6) 0.103(8) 0.056(5) -0.038(5) 0.038(5) -0.045(5)
C22 0.029(3) 0.047(5) 0.080(7) -0.025(4) 0.020(4) -0.010(3)
C23 0.026(5) 0.054(5) 0.107(8) -0.027(5) 0.003(5) -0.002(3)
C24 0.031(4) 0.047(5) 0.083(7) -0.016(5) -0.003(4) 0.009(4)
C25 0.033(4) 0.039(4) 0.053(6) -0.012(4) 0.003(4) 0.000(3)
C26 0.027(4) 0.031(4) 0.031(4) 0.004(3) 0.018(3) -0.006(3)
C27 0.038(3) 0.025(4) 0.031(5) 0.005(3) 0.020(3) 0.000(3)
C28 0.040(3) 0.025(4) 0.036(5) -0.005(3) 0.016(3) -0.008(3)
C29 0.032(4) 0.025(4) 0.035(5) -0.002(3) 0.013(3) -0.008(3)
C30 0.027(3) 0.021(4) 0.062(3) -0.005(4) 0.009(2) -0.002(3)
C31 0.025(3) 0.042(5) 0.082(5) 0.011(5) 0.005(3) -0.003(4)
C32 0.034(5) 0.051(6) 0.100(7) 0.025(6) -0.012(4) -0.001(5)
C33 0.043(4) 0.047(6) 0.082(6) 0.014(6) -0.018(5) 0.007(5)
C34 0.054(5) 0.050(6) 0.065(4) 0.004(5) -0.002(4) 0.005(5)
C35 0.037(4) 0.034(5) 0.058(4) -0.001(4) 0.007(3) 0.003(4)
C36 0.060(6) 0.036(4) 0.075(4) -0.007(4) 0.050(4) -0.012(4)
C37 0.052(6) 0.033(3) 0.053(6) 0.013(4) 0.031(5) 0.005(4)
C38 0.073(7) 0.050(5) 0.091(8) 0.011(5) 0.064(6) 0.000(5)
C39 0.156(10) 0.078(6) 0.156(10) -0.020(7) 0.137(9) -0.026(8)
C40 0.221(12) 0.077(6) 0.178(10) -0.033(8) 0.174(9) -0.034(9)
C41 0.182(11) 0.058(6) 0.155(10) -0.035(6) 0.145(8) -0.032(8)
C43 0.025(4) 0.028(4) 0.039(3) 0.002(2) 0.020(3) 0.000(3)
C44 0.035(5) 0.033(4) 0.036(3) -0.001(3) 0.019(4) 0.012(4)
C45 0.049(6) 0.052(4) 0.035(3) 0.001(4) 0.021(4) 0.020(5)
C46 0.046(5) 0.045(4) 0.038(4) -0.007(3) 0.027(4) -0.003(4)
C47 0.078(7) 0.033(4) 0.051(4) -0.002(3) 0.040(5) 0.002(4)
C48 0.071(7) 0.031(4) 0.045(4) 0.007(4) 0.030(5) 0.015(4)
C49 0.115(8) 0.029(4) 0.041(4) 0.000(4) 0.025(5) -0.011(4)
C50 0.082(8) 0.039(5) 0.074(6) 0.017(5) 0.030(5) -0.013(5)
C51 0.137(11) 0.072(8) 0.093(8) 0.028(6) 0.055(7) -0.032(7)
C52 0.212(14) 0.133(11) 0.098(9) 0.057(8) 0.044(9) -0.062(9)
C53 0.246(15) 0.145(12) 0.085(9) 0.065(8) 0.002(9) -0.065(10)
C54 0.214(13) 0.109(10) 0.062(6) 0.040(7) -0.015(8) -0.057(9)
C55 0.030(4) 0.068(7) 0.110(8) -0.041(6) -0.005(4) 0.003(4)
C56 0.042(5) 0.097(9) 0.139(9) -0.071(8) -0.017(5) 0.009(7)
C57 0.041(5) 0.140(11) 0.168(11) -0.102(10) -0.016(6) -0.001(8)
C58 0.052(7) 0.180(13) 0.196(12) -0.108(11) 0.010(6) -0.017(9)
C59 0.044(5) 0.184(13) 0.169(11) -0.080(11) 0.023(7) -0.012(9)
C60 0.044(5) 0.133(11) 0.136(9) -0.051(9) 0.020(6) -0.008(7)

loop_
_atom_type_symbol
_atom_type_scat_dispersion_real
_atom_type_scat_dispersion_imag
_atom_type_scat_Cromer_Mann_a1
_atom_type_scat_Cromer_Mann_b1
_atom_type_scat_Cromer_Mann_a2
_atom_type_scat_Cromer_Mann_b2
_atom_type_scat_Cromer_Mann_a3
_atom_type_scat_Cromer_Mann_b3
_atom_type_scat_Cromer_Mann_a4
_atom_type_scat_Cromer_Mann_b4
_atom_type_scat_Cromer_Mann_c
_atom_type_scat_source
C 0.0033 0.0016 2.3100 20.8439 1.0200 10.2075 1.5886 0.5687 0.8650 51.6512 0.2156 'International Tables Vol C 4.2.6.8 and 6.1.1.4'
H 0.0000 0.0000 0.4930 10.5109 0.3229 26.1257 0.1402 3.1424 0.0408 57.7998 0.0030 'International Tables Vol C 4.2.6.8 and 6.1.1.4'
O 0.0106 0.0060 3.0485 13.2771 2.2868 5.7011 1.5463 0.3239 0.8670 32.9089 0.2508 'International Tables Vol C 4.2.6.8 and 6.1.1.4'
P 0.1023 0.0942 6.4345 1.9067 4.1791 27.1570 1.7800 0.5260 1.4908 68.1645 1.1149 'International Tables Vol C 4.2.6.8 and 6.1.1.4'
Rh -1.1178 0.9187 19.2957 0.7515 14.3501 8.2176 4.7343 25.8749 1.2892 98.6062 5.3280 'International Tables Vol C 4.2.6.8 and 6.1.1.4'

loop_
_geom_angle_atom_site_label_1
_geom_angle_atom_site_label_2
_geom_angle_atom_site_label_3
_geom_angle
_geom_angle_publ_flag
P1 Rh1 P2 102.93(8) yes
P1 Rh1 P3 102.14(9) yes
P2 Rh1 P3 153.16(9) yes
P1 Rh1 O1 117.33(17) yes
P2 Rh1 O1 74.95(17) yes
P3 Rh1 O1 101.64(17) yes
P1 Rh1 C1 152.3(2) yes
P2 Rh1 C1 79.9(3) yes
P3 Rh1 C1 82.4(2) yes
O1 Rh1 C1 36.1(3) yes
P1 Rh1 H1 81.1 no
P2 Rh1 H1 91.9 no
P3 Rh1 H1 82.7 no
O1 Rh1 H1 159.1 no
C1 Rh1 H1 126.6 no
Rh1 P1 C43 115.2(3) yes
Rh1 P1 C49 115.1(4) yes
C43 P1 C49 103.1(4) yes
Rh1 P1 C55 119.9(4) yes
C43 P1 C55 100.4(5) yes
C49 P1 C55 100.4(7) yes
Rh1 P2 C3 100.3(3) yes
Rh1 P2 C30 123.2(3) yes
C3 P2 C30 103.2(4) yes
Rh1 P2 C36 119.4(3) yes
C3 P2 C36 102.8(4) yes
C30 P2 C36 104.6(4) yes
Rh1 P3 C8 104.7(3) yes
Rh1 P3 C10 123.1(3) yes
C8 P3 C10 100.0(5) yes
Rh1 P3 C16 117.6(3) yes
C8 P3 C16 106.4(5) yes
C10 P3 C16 102.6(4) yes
Rh1 O1 C1 69.4(5) yes
Rh1 C1 O1 74.6(5) yes
Rh1 C1 C4 113.2(6) yes
O1 C1 C4 118.6(7) yes
Rh1 C1 C7 116.3(6) yes
O1 C1 C7 110.5(7) yes
C4 C1 C7 116.8(7) yes
P2 C3 C4 113.7(6) yes
P2 C3 C29 124.4(7) yes
C4 C3 C29 121.5(8) yes
C1 C4 C3 117.5(7) yes
C1 C4 C26 124.9(8) yes
C3 C4 C26 117.6(7) yes
C1 C7 C8 118.2(8) yes
C1 C7 C25 120.5(8) yes
C8 C7 C25 120.9(9) yes
P3 C8 C7 115.4(7) yes
P3 C8 C22 125.1(8) yes
C7 C8 C22 118.8(10) yes
P3 C10 C11 117.1(7) yes
P3 C10 C15 124.6(7) yes
C11 C10 C15 118.3(9) yes
C10 C11 C12 120.8(9) yes
C10 C11 H111 119.1 no
C12 C11 H111 120.1 no
C11 C12 C13 120.6(9) yes
C11 C12 H121 119.9 no
C13 C12 H121 119.5 no
C12 C13 C14 120.1(10) yes
C12 C13 H131 119.8 no
C14 C13 H131 120.1 no
C13 C14 C15 120.0(11) yes
C13 C14 H141 120.5 no
C15 C14 H141 119.5 no
C14 C15 C10 120.2(10) yes
C14 C15 H151 120.4 no
C10 C15 H151 119.4 no
P3 C16 C17 119.2(9) yes
P3 C16 C21 120.4(10) yes
C17 C16 C21 120.3(10) yes
C16 C17 C18 120.6(14) yes
C16 C17 H171 119.9 no
C18 C17 H171 119.6 no
C17 C18 C19 120.9(16) yes
C17 C18 H181 119.3 no
C19 C18 H181 119.8 no
C18 C19 C20 121.0(12) yes
C18 C19 H191 118.9 no
C20 C19 H191 120.0 no
C19 C20 C21 119.8(14) yes
C19 C20 H201 120.1 no
C21 C20 H201 120.1 no
C20 C21 C16 117.3(14) yes
C20 C21 H211 120.8 no
C16 C21 H211 121.9 no
C8 C22 C23 119.8(10) yes
C8 C22 H221 119.2 no
C23 C22 H221 121.0 no
C22 C23 C24 120.4(10) yes
C22 C23 H231 119.8 no
C24 C23 H231 119.9 no
C23 C24 C25 120.9(11) yes
C23 C24 H241 119.6 no
C25 C24 H241 119.5 no
C24 C25 C7 119.2(10) yes
C24 C25 H251 120.4 no
C7 C25 H251 120.5 no
C4 C26 C27 121.4(8) yes
C4 C26 H261 118.5 no
C27 C26 H261 120.1 no
C26 C27 C28 120.2(8) yes
C26 C27 H271 119.8 no
C28 C27 H271 120.0 no
C27 C28 C29 119.9(8) yes
C27 C28 H281 119.9 no
C29 C28 H281 120.3 no
C28 C29 C3 119.4(8) yes
C28 C29 H291 120.3 no
C3 C29 H291 120.3 no
P2 C30 C31 122.7(8) yes
P2 C30 C35 117.8(7) yes
C31 C30 C35 119.4(10) yes
C30 C31 C32 119.2(11) yes
C30 C31 H311 119.6 no
C32 C31 H311 121.2 no
C31 C32 C33 122.1(11) yes
C31 C32 H321 119.3 no
C33 C32 H321 118.6 no
C32 C33 C34 121.2(11) yes
C32 C33 H331 119.6 no
C34 C33 H331 119.3 no
C33 C34 C35 117.9(12) yes
C33 C34 H341 121.9 no
C35 C34 H341 120.3 no
C34 C35 C30 120.3(10) yes
C34 C35 H351 119.5 no
C30 C35 H351 120.2 no
P2 C36 C37 123.9(8) yes
P2 C36 C41 119.6(8) yes
C37 C36 C41 116.5(10) yes
C36 C37 C38 123.1(10) yes
C36 C37 H371 118.6 no
C38 C37 H371 118.2 no
C37 C38 C39 119.8(11) yes
C37 C38 H381 120.6 no
C39 C38 H381 119.6 no
C38 C39 C40 122.1(12) yes
C38 C39 H391 118.8 no
C40 C39 H391 119.1 no
C39 C40 C41 116.7(13) yes
C39 C40 H401 121.7 no
C41 C40 H401 121.6 no
C40 C41 C36 121.8(12) yes
C40 C41 H411 118.7 no
C36 C41 H411 119.4 no
P1 C43 C44 119.7(7) yes
P1 C43 C48 123.8(7) yes
C44 C43 C48 116.5(8) yes
C43 C44 C45 121.9(9) yes
C43 C44 H441 118.4 no
C45 C44 H441 119.7 no
C44 C45 C46 120.5(9) yes
C44 C45 H451 120.2 no
C46 C45 H451 119.3 no
C45 C46 C47 119.5(9) yes
C45 C46 H461 119.9 no
C47 C46 H461 120.6 no
C46 C47 C48 120.1(9) yes
C46 C47 H471 119.8 no
C48 C47 H471 120.1 no
C43 C48 C47 121.5(9) yes
C43 C48 H481 118.9 no
C47 C48 H481 119.7 no
P1 C49 C50 122.9(9) yes
P1 C49 C54 118.7(11) yes
C50 C49 C54 118.2(12) yes
C49 C50 C51 122.6(13) yes
C49 C50 H501 118.6 no
C51 C50 H501 118.7 no
C50 C51 C52 118.8(16) yes
C50 C51 H511 120.8 no
C52 C51 H511 120.0 no
C51 C52 C53 122.3(16) yes
C51 C52 H521 120.0 no
C53 C52 H521 117.7 no
C52 C53 C54 116.7(17) yes
C52 C53 H531 120.9 no
C54 C53 H531 122.4 no
C53 C54 C49 121.0(17) yes
C53 C54 H541 119.8 no
C49 C54 H541 118.7 no
P1 C55 C56 123.6(12) yes
P1 C55 C60 120.6(10) yes
C56 C55 C60 115.3(13) yes
C55 C56 C57 124.8(16) yes
C55 C56 H561 117.0 no
C57 C56 H561 118.0 no
C56 C57 C58 119.6(17) yes
C56 C57 H571 120.1 no
C58 C57 H571 120.3 no
C57 C58 C59 122.4(17) yes
C57 C58 H581 118.5 no
C59 C58 H581 119.1 no
C58 C59 C60 120.0(18) yes
C58 C59 H591 120.4 no
C60 C59 H591 119.6 no
C55 C60 C59 117.7(15) yes
C55 C60 H601 120.6 no
C59 C60 H601 121.7 no

loop_
_geom_bond_atom_site_label_1
_geom_bond_atom_site_label_2
_geom_bond_distance
_geom_bond_publ_flag
Rh1 P1 2.381(2) yes
Rh1 P2 2.319(2) yes
Rh1 P3 2.263(2) yes
Rh1 O1 2.181(6) yes
Rh1 C1 2.117(9) yes
Rh1 H1 1.379 no
P1 C43 1.814(9) yes
P1 C49 1.837(11) yes
P1 C55 1.850(11) yes
P2 C3 1.829(9) yes
P2 C30 1.819(10) yes
P2 C36 1.843(10) yes
P3 C8 1.787(10) yes
P3 C10 1.830(9) yes
P3 C16 1.843(9) yes
O1 C1 1.332(10) yes
C1 C4 1.502(12) yes
C1 C7 1.533(12) yes
C3 C4 1.397(12) yes
C3 C29 1.389(12) yes
C4 C26 1.397(12) yes
C7 C8 1.386(13) yes
C7 C25 1.379(13) yes
C8 C22 1.417(13) yes
C10 C11 1.375(12) yes
C10 C15 1.372(14) yes
C11 C12 1.381(13) yes
C11 H111 0.960 no
C12 C13 1.346(16) yes
C12 H121 0.949 no
C13 C14 1.353(16) yes
C13 H131 0.947 no
C14 C15 1.403(14) yes
C14 H141 0.960 no
C15 H151 0.958 no
C16 C17 1.379(17) yes
C16 C21 1.364(17) yes
C17 C18 1.387(16) yes
C17 H171 0.972 no
C18 C19 1.31(2) yes
C18 H181 0.969 no
C19 C20 1.37(2) yes
C19 H191 0.946 no
C20 C21 1.456(17) yes
C20 H201 0.961 no
C21 H211 0.981 no
C22 C23 1.373(17) yes
C22 H221 0.952 no
C23 C24 1.367(17) yes
C23 H231 0.943 no
C24 C25 1.393(14) yes
C24 H241 0.944 no
C25 H251 0.950 no
C26 C27 1.392(12) yes
C26 H261 0.947 no
C27 C28 1.373(13) yes
C27 H271 0.950 no
C28 C29 1.402(12) yes
C28 H281 0.949 no
C29 H291 0.951 no
C30 C31 1.402(13) yes
C30 C35 1.367(14) yes
C31 C32 1.372(16) yes
C31 H311 0.968 no
C32 C33 1.307(19) yes
C32 H321 0.948 no
C33 C34 1.407(17) yes
C33 H331 0.945 no
C34 C35 1.404(15) yes
C34 H341 0.972 no
C35 H351 0.955 no
C36 C37 1.348(13) yes
C36 C41 1.361(16) yes
C37 C38 1.384(14) yes
C37 H371 0.960 no
C38 C39 1.320(17) yes
C38 H381 0.950 no
C39 C40 1.35(2) yes
C39 H391 0.959 no
C40 C41 1.452(18) yes
C40 H401 0.965 no
C41 H411 0.969 no
C43 C44 1.372(12) yes
C43 C48 1.390(13) yes
C44 C45 1.362(13) yes
C44 H441 0.953 no
C45 C46 1.363(13) yes
C45 H451 0.954 no
C46 C47 1.354(14) yes
C46 H461 0.953 no
C47 C48 1.375(14) yes
C47 H471 0.949 no
C48 H481 0.957 no
C49 C50 1.350(16) yes
C49 C54 1.362(18) yes
C50 C51 1.371(16) yes
C50 H501 0.964 no
C51 C52 1.30(2) yes
C51 H511 0.955 no
C52 C53 1.41(3) yes
C52 H521 0.952 no
C53 C54 1.39(2) yes
C53 H531 0.965 no
C54 H541 0.981 no
C55 C56 1.301(18) yes
C55 C60 1.48(2) yes
C56 C57 1.387(19) yes
C56 H561 0.977 no
C57 C58 1.28(3) yes
C57 H571 0.954 no
C58 C59 1.35(3) yes
C58 H581 0.958 no
C59 C60 1.39(2) yes
C59 H591 0.971 no
C60 H601 0.973 no

loop_
_geom_hbond_atom_site_label_D
_geom_hbond_atom_site_label_H
_geom_hbond_atom_site_label_A
_geom_hbond_angle_DHA
_geom_hbond_distance_DH
_geom_hbond_distance_HA
_geom_hbond_distance_DA
_geom_hbond_publ_flag
C26 H261 C25 122.4(6) 0.947 2.593 3.202(18) yes
C60 H601 C48 128.5(10) 0.973 2.444 3.143(18) yes
